data_7063164
loop_
_publ_author_name
'Podjed, Nina'
'Ko\<smrlj, Janez'
'Modec, Barbara'

_publ_section_title
;
 Piperidine and piperazine analogs in action: zinc(ii)-mediated formation
 of amidines
;
_journal_issue 19
_journal_name_full 'New Journal of Chemistry'
_journal_page_first 8844
_journal_page_last 8859
_journal_paper_doi 10.1039/D4NJ00235K
_journal_volume 48
_journal_year 2024
_chemical_formula_moiety '2(C16 H20 N3 O3 Zn0.5), 2(C2 H3 N)'
_chemical_formula_sum 'C36 H46 N8 O6 Zn'
_chemical_formula_weight 752.18
_space_group_crystal_system triclinic
_space_group_IT_number 2
_space_group_name_Hall '-P 1'
_space_group_name_H-M_alt 'P -1'
_atom_sites_solution_hydrogens mixed
_atom_sites_solution_primary dual
_audit_creation_date 2022-05-05
_audit_creation_method
;
Olex2 1.2
(compiled 2018.05.29 svn.r3508 for OlexSys, GUI svn.r5506)
;
_audit_update_record
;
2022-06-25 deposited with the CCDC.	2024-04-16 downloaded from the CCDC.
;
_cell_angle_alpha 87.078(2)
_cell_angle_beta 85.696(2)
_cell_angle_gamma 86.042(2)
_cell_formula_units_Z 2
_cell_length_a 7.8233(2)
_cell_length_b 11.2495(2)
_cell_length_c 20.2794(6)
_cell_measurement_reflns_used 12532
_cell_measurement_temperature 150.00(10)
_cell_measurement_theta_max 30.2380
_cell_measurement_theta_min 3.1270
_cell_volume 1773.59(8)
_computing_cell_refinement 'CrysAlisPro 1.171.40.68a (Rigaku OD, 2019)'
_computing_data_collection 'CrysAlisPro 1.171.40.68a (Rigaku OD, 2019)'
_computing_data_reduction 'CrysAlisPro 1.171.40.68a (Rigaku OD, 2019)'
_computing_molecular_graphics 'Olex2 (Dolomanov et al., 2009)'
_computing_publication_material 'Olex2 (Dolomanov et al., 2009)'
_computing_structure_refinement 'ShelXL (Sheldrick, 2015)'
_computing_structure_solution 'ShelXT (Sheldrick, 2015)'
_diffrn_ambient_environment N~2~
_diffrn_ambient_temperature 150.00(10)
_diffrn_detector 'CCD plate'
_diffrn_detector_area_resol_mean 10.4933
_diffrn_detector_type Atlas
_diffrn_measured_fraction_theta_full 0.999
_diffrn_measured_fraction_theta_max 0.904
_diffrn_measurement_details
;
List of Runs (angles in degrees, time in seconds):

  # Type    Start    End  Width  t~exp~   \w     \q     \k     \f   Frames
#--------------------------------------------------------------------------
  1  \w   -104.00  75.00   1.00    8.00    --  -14.52   0.00-150.00  179
  2  \w    -88.00  15.00   1.00    8.00    --  -14.52 -57.00 120.00  103
  3  \w    -42.00  19.00   1.00    8.00    --  -14.52 -77.00   0.00   61
  4  \w    -44.00  59.00   1.00    8.00    --  -14.52  57.00 -90.00  103
  5  \w    -33.00  11.00   1.00    8.00    --  -14.52 -77.00-180.00   44
  6  \w    -38.00  14.00   1.00    8.00    --  -14.52 -77.00 -90.00   52
  7  \w    -44.00  53.00   1.00    8.00    --  -14.52  57.00  30.00   97
  8  \w    -89.00 -41.00   1.00    8.00    --  -14.52 151.00  34.81   48
  9  \w    -92.00 -62.00   1.00    8.00    --  -14.52 154.00-175.19   30
;
_diffrn_measurement_device 'four-circle diffractometer'
_diffrn_measurement_device_type 'SuperNova, Dual, Cu at home/near, Atlas'
_diffrn_measurement_method '\w scans'
_diffrn_orient_matrix_type 'CrysAlisPro convention (1999,Acta A55,543-557)'
_diffrn_orient_matrix_UB_11 0.0706926000
_diffrn_orient_matrix_UB_12 -0.0183117000
_diffrn_orient_matrix_UB_13 0.0188923000
_diffrn_orient_matrix_UB_21 0.0543162000
_diffrn_orient_matrix_UB_22 -0.0040673000
_diffrn_orient_matrix_UB_23 -0.0295260000
_diffrn_orient_matrix_UB_31 0.0188330000
_diffrn_orient_matrix_UB_32 0.0604247000
_diffrn_orient_matrix_UB_33 0.0020454000
_diffrn_radiation_monochromator mirror
_diffrn_radiation_probe x-ray
_diffrn_radiation_type MoK\a
_diffrn_radiation_wavelength 0.71073
_diffrn_reflns_av_R_equivalents 0.0368
_diffrn_reflns_av_unetI/netI 0.0371
_diffrn_reflns_Laue_measured_fraction_full 0.999
_diffrn_reflns_Laue_measured_fraction_max 0.904
_diffrn_reflns_limit_h_max 10
_diffrn_reflns_limit_h_min -11
_diffrn_reflns_limit_k_max 15
_diffrn_reflns_limit_k_min -15
_diffrn_reflns_limit_l_max 28
_diffrn_reflns_limit_l_min -27
_diffrn_reflns_number 34681
_diffrn_reflns_point_group_measured_fraction_full 0.999
_diffrn_reflns_point_group_measured_fraction_max 0.904
_diffrn_reflns_theta_full 25.242
_diffrn_reflns_theta_max 30.422
_diffrn_reflns_theta_min 2.616
_diffrn_source 'micro-focus sealed X-ray tube'
_diffrn_source_type 'SuperNova (Mo) X-ray Source'
_exptl_absorpt_coefficient_mu 0.750
_exptl_absorpt_correction_T_max 1.00000
_exptl_absorpt_correction_T_min 0.76196
_exptl_absorpt_correction_type multi-scan
_exptl_absorpt_process_details
;
CrysAlisPro 1.171.40.68a (Rigaku Oxford Diffraction, 2019)
Empirical absorption correction using spherical harmonics,
 implemented in SCALE3 ABSPACK scaling algorithm.
;
_exptl_crystal_colour colourless
_exptl_crystal_density_diffrn 1.408
_exptl_crystal_description plate
_exptl_crystal_F_000 792
_exptl_crystal_size_max 0.4
_exptl_crystal_size_mid 0.2
_exptl_crystal_size_min 0.05
_refine_diff_density_max 0.644
_refine_diff_density_min -0.407
_refine_diff_density_rms 0.063
_refine_ls_extinction_method none
_refine_ls_goodness_of_fit_ref 1.073
_refine_ls_hydrogen_treatment mixed
_refine_ls_matrix_type full
_refine_ls_number_parameters 481
_refine_ls_number_reflns 9721
_refine_ls_number_restraints 0
_refine_ls_restrained_S_all 1.073
_refine_ls_R_factor_all 0.0502
_refine_ls_R_factor_gt 0.0374
_refine_ls_shift/su_max 0.001
_refine_ls_shift/su_mean 0.000
_refine_ls_structure_factor_coef Fsqd
_refine_ls_weighting_details 'w=1/[\s^2^(Fo^2^)+(0.0309P)^2^+1.1251P] where P=(Fo^2^+2Fc^2^)/3'
_refine_ls_weighting_scheme calc
_refine_ls_wR_factor_gt 0.0832
_refine_ls_wR_factor_ref 0.0899
_reflns_Friedel_coverage 0.000
_reflns_number_gt 8058
_reflns_number_total 9721
_reflns_threshold_expression 'I > 2\s(I)'
_cod_data_source_file d4nj00235k2.cif
_cod_data_source_block 15
_cod_depositor_comments 'Adding full bibliography for 7063150--7063171.cif.'
_cod_database_code 7063164
_shelx_shelxl_version_number 2018/3
_shelx_space_group_comment
;
The symmetry employed for this shelxl refinement is uniquely defined
by the following loop, which should always be used as a source of
symmetry information in preference to the above space-group names.
They are only intended as comments.
;
_shelx_estimated_absorpt_t_max 0.963
_shelx_estimated_absorpt_t_min 0.753
_reflns_odcompleteness_completeness 99.94
_reflns_odcompleteness_iscentric 1
_reflns_odcompleteness_theta 27.50
_olex2_refinement_description
;
1. Fixed Uiso
 At 1.2 times of:
  All C(H) groups, All C(H,H) groups
 At 1.5 times of:
  All C(H,H,H) groups
2.a Secondary CH2 refined with riding coordinates:
 C21(H21A,H21B), C22(H22A,H22B), C23(H23A,H23B), C24(H24A,H24B), C25(H25A,
 H25B), C26(H26A,H26B), C41(H41A,H41B), C42(H42A,H42B), C43(H43A,H43B),
 C44(H44A,H44B), C45(H45A,H45B), C46(H46A,H46B)
2.b Aromatic/amide H refined with riding coordinates:
 C11(H11), C12(H12), C13(H13), C14(H14), C16(H16), C17(H17), C31(H31),
 C32(H32), C33(H33), C34(H34), C36(H36), C37(H37)
2.c Idealised Me refined as rotating group:
 C52(H52A,H52B,H52C), C62(H62A,H62B,H62C)
;
_oxdiff_exptl_absorpt_empirical_details
;
Empirical correction (ABSPACK) includes:
- Absorption correction using spherical harmonics
- Frame scaling
;
_oxdiff_exptl_absorpt_empirical_full_max 1.363
_oxdiff_exptl_absorpt_empirical_full_min 0.666

loop_
_space_group_symop_operation_xyz
'x, y, z'
'-x, -y, -z'

loop_
_atom_site_label
_atom_site_type_symbol
_atom_site_fract_x
_atom_site_fract_y
_atom_site_fract_z
_atom_site_U_iso_or_equiv
_atom_site_adp_type
_atom_site_occupancy
_atom_site_site_symmetry_order
_atom_site_calc_flag
_atom_site_refinement_flags_posn
_atom_site_refinement_flags_adp
_atom_site_refinement_flags_occupancy
_atom_site_disorder_assembly
_atom_site_disorder_group
Zn1 Zn 0.500000 0.500000 0.500000 0.01561(7) Uani 1 2 d S T P . .
Zn2 Zn 0.000000 0.000000 1.000000 0.01352(6) Uani 1 2 d S T P . .
O1 O 0.25217(15) 0.48032(10) 0.53541(6) 0.0195(2) Uani 1 1 d . . . . .
O2 O 0.4055(2) 0.82385(16) 0.83143(9) 0.0499(5) Uani 1 1 d . . . . .
H2 H 0.393(5) 0.875(3) 0.8599(18) 0.088(12) Uiso 1 1 d . . . . .
O3 O 0.23451(14) -0.03813(10) 0.94863(6) 0.0171(2) Uani 1 1 d . . . . .
O4 O -0.10692(18) 0.38084(12) 0.62773(6) 0.0263(3) Uani 1 1 d . . . . .
H4 H -0.051(3) 0.442(2) 0.6146(13) 0.046(7) Uiso 1 1 d . . . . .
O11 O 0.01726(16) 0.58381(11) 0.57521(7) 0.0272(3) Uani 1 1 d . . . . .
O33 O 0.49484(15) 0.02324(11) 0.91869(6) 0.0199(2) Uani 1 1 d . . . . .
N1 N 0.38111(17) 0.68459(12) 0.48390(7) 0.0154(3) Uani 1 1 d . . . . .
N2 N 0.5700(2) 0.53885(13) 0.60048(7) 0.0184(3) Uani 1 1 d . . . . .
H2A H 0.659(3) 0.498(2) 0.6032(11) 0.032(6) Uiso 1 1 d . . . . .
N3 N 0.14439(17) 0.16458(11) 1.01089(7) 0.0140(3) Uani 1 1 d . . . . .
N4 N -0.11528(18) 0.07196(12) 0.90915(7) 0.0153(3) Uani 1 1 d . . . . .
H4A H -0.219(3) 0.0648(18) 0.9177(10) 0.023(5) Uiso 1 1 d . . . . .
N5 N 0.0256(3) 0.89030(18) 0.64848(10) 0.0456(5) Uani 1 1 d . . . . .
N6 N 0.3235(3) 0.3133(2) 0.83073(12) 0.0516(5) Uani 1 1 d . . . . .
N22 N 0.54395(18) 0.64687(12) 0.72912(7) 0.0169(3) Uani 1 1 d . . . . .
N44 N -0.09144(18) 0.17920(12) 0.77561(7) 0.0171(3) Uani 1 1 d . . . . .
C10 C 0.4445(2) 0.78728(14) 0.45452(8) 0.0170(3) Uani 1 1 d . . . . .
C11 C 0.6224(2) 0.78993(15) 0.43620(9) 0.0207(3) Uani 1 1 d . . . . .
H11 H 0.694988 0.721761 0.441983 0.025 Uiso 1 1 calc R . . . .
C12 C 0.6870(2) 0.89347(16) 0.40991(10) 0.0261(4) Uani 1 1 d . . . . .
H12 H 0.804320 0.895645 0.398957 0.031 Uiso 1 1 calc R . . . .
C13 C 0.5783(3) 0.99693(16) 0.39915(10) 0.0298(4) Uani 1 1 d . . . . .
H13 H 0.624462 1.066374 0.381063 0.036 Uiso 1 1 calc R . . . .
C14 C 0.4069(3) 0.99564(16) 0.41506(10) 0.0267(4) Uani 1 1 d . . . . .
H14 H 0.335900 1.063743 0.406958 0.032 Uiso 1 1 calc R . . . .
C15 C 0.3354(2) 0.89132(14) 0.44392(8) 0.0200(3) Uani 1 1 d . . . . .
C16 C 0.1596(2) 0.88743(15) 0.46447(9) 0.0229(4) Uani 1 1 d . . . . .
H16 H 0.083998 0.953116 0.456323 0.028 Uiso 1 1 calc R . . . .
C17 C 0.1010(2) 0.78713(15) 0.49626(9) 0.0215(3) Uani 1 1 d . . . . .
H17 H -0.013571 0.784618 0.511952 0.026 Uiso 1 1 calc R . . . .
C18 C 0.2172(2) 0.68718(14) 0.50494(8) 0.0163(3) Uani 1 1 d . . . . .
C19 C 0.1554(2) 0.57464(15) 0.54107(8) 0.0179(3) Uani 1 1 d . . . . .
C21 C 0.6013(2) 0.66432(15) 0.60847(8) 0.0215(3) Uani 1 1 d . . . . .
H21A H 0.495467 0.712912 0.603095 0.026 Uiso 1 1 calc R . . . .
H21B H 0.685436 0.689574 0.573936 0.026 Uiso 1 1 calc R . . . .
C22 C 0.6654(2) 0.68538(16) 0.67534(8) 0.0219(4) Uani 1 1 d . . . . .
H22A H 0.775633 0.641752 0.679605 0.026 Uiso 1 1 calc R . . . .
H22B H 0.681498 0.769589 0.678424 0.026 Uiso 1 1 calc R . . . .
C23 C 0.5205(3) 0.52040(16) 0.72354(9) 0.0286(4) Uani 1 1 d . . . . .
H23A H 0.438599 0.494133 0.758635 0.034 Uiso 1 1 calc R . . . .
H23B H 0.628976 0.474938 0.728845 0.034 Uiso 1 1 calc R . . . .
C24 C 0.4561(3) 0.49660(17) 0.65678(9) 0.0288(4) Uani 1 1 d . . . . .
H24A H 0.446168 0.411543 0.654080 0.035 Uiso 1 1 calc R . . . .
H24B H 0.342515 0.535864 0.653603 0.035 Uiso 1 1 calc R . . . .
C25 C 0.6060(2) 0.66731(16) 0.79366(9) 0.0231(4) Uani 1 1 d . . . . .
H25A H 0.727427 0.642633 0.792827 0.028 Uiso 1 1 calc R . . . .
H25B H 0.546655 0.617333 0.827069 0.028 Uiso 1 1 calc R . . . .
C26 C 0.5814(3) 0.79497(18) 0.81358(10) 0.0329(5) Uani 1 1 d . . . . .
H26A H 0.648977 0.805910 0.850749 0.040 Uiso 1 1 calc R . . . .
H26B H 0.620549 0.847655 0.777024 0.040 Uiso 1 1 calc R . . . .
C30 C 0.0942(2) 0.27050(13) 1.04035(8) 0.0148(3) Uani 1 1 d . . . . .
C31 C -0.0766(2) 0.28891(14) 1.06732(9) 0.0189(3) Uani 1 1 d . . . . .
H31 H -0.152850 0.229245 1.066391 0.023 Uiso 1 1 calc R . . . .
C32 C -0.1296(2) 0.39522(15) 1.09490(9) 0.0231(4) Uani 1 1 d . . . . .
H32 H -0.242394 0.407208 1.112430 0.028 Uiso 1 1 calc R . . . .
C33 C -0.0163(2) 0.48639(15) 1.09713(9) 0.0245(4) Uani 1 1 d . . . . .
H33 H -0.054989 0.558485 1.115292 0.029 Uiso 1 1 calc R . . . .
C34 C 0.1498(2) 0.46925(14) 1.07277(9) 0.0226(4) Uani 1 1 d . . . . .
H34 H 0.224654 0.529306 1.075335 0.027 Uiso 1 1 calc R . . . .
C35 C 0.2104(2) 0.36108(14) 1.04351(8) 0.0179(3) Uani 1 1 d . . . . .
C36 C 0.3809(2) 0.33832(15) 1.01756(9) 0.0228(4) Uani 1 1 d . . . . .
H36 H 0.461182 0.394710 1.020460 0.027 Uiso 1 1 calc R . . . .
C37 C 0.4281(2) 0.23370(15) 0.98823(9) 0.0205(3) Uani 1 1 d . . . . .
H37 H 0.540203 0.218172 0.970652 0.025 Uiso 1 1 calc R . . . .
C38 C 0.3042(2) 0.14928(13) 0.98496(8) 0.0146(3) Uani 1 1 d . . . . .
C39 C 0.3506(2) 0.03584(14) 0.94807(8) 0.0145(3) Uani 1 1 d . . . . .
C41 C -0.0894(2) 0.19967(14) 0.89442(8) 0.0179(3) Uani 1 1 d . . . . .
H41A H 0.032763 0.210968 0.891167 0.022 Uiso 1 1 calc R . . . .
H41B H -0.141664 0.245056 0.930950 0.022 Uiso 1 1 calc R . . . .
C42 C -0.1646(2) 0.24852(14) 0.83088(8) 0.0189(3) Uani 1 1 d . . . . .
H42A H -0.288389 0.244410 0.834997 0.023 Uiso 1 1 calc R . . . .
H42B H -0.139298 0.331450 0.822896 0.023 Uiso 1 1 calc R . . . .
C43 C -0.1386(2) 0.05641(14) 0.78793(9) 0.0211(3) Uani 1 1 d . . . . .
H43A H -0.097687 0.009520 0.750408 0.025 Uiso 1 1 calc R . . . .
H43B H -0.262700 0.054647 0.793378 0.025 Uiso 1 1 calc R . . . .
C44 C -0.0603(2) 0.00341(14) 0.84986(8) 0.0196(3) Uani 1 1 d . . . . .
H44A H -0.093106 -0.077988 0.857698 0.024 Uiso 1 1 calc R . . . .
H44B H 0.063847 0.001108 0.842909 0.024 Uiso 1 1 calc R . . . .
C45 C -0.1437(2) 0.22975(15) 0.71175(8) 0.0210(3) Uani 1 1 d . . . . .
H45A H -0.264215 0.256895 0.716214 0.025 Uiso 1 1 calc R . . . .
H45B H -0.130166 0.168197 0.679610 0.025 Uiso 1 1 calc R . . . .
C46 C -0.0387(2) 0.33329(16) 0.68669(9) 0.0236(4) Uani 1 1 d . . . . .
H46A H -0.045672 0.393692 0.719431 0.028 Uiso 1 1 calc R . . . .
H46B H 0.080889 0.306022 0.678143 0.028 Uiso 1 1 calc R . . . .
C51 C 0.0653(3) 0.81574(19) 0.68516(11) 0.0321(4) Uani 1 1 d . . . . .
C52 C 0.1146(3) 0.7218(2) 0.73303(13) 0.0478(6) Uani 1 1 d . . . . .
H52A H 0.085625 0.646414 0.718430 0.072 Uiso 1 1 calc GR . . . .
H52B H 0.054745 0.736691 0.775176 0.072 Uiso 1 1 calc GR . . . .
H52C H 0.236222 0.720271 0.737182 0.072 Uiso 1 1 calc GR . . . .
C61 C 0.3379(3) 0.2319(2) 0.79952(12) 0.0365(5) Uani 1 1 d . . . . .
C62 C 0.3567(3) 0.1280(2) 0.75994(12) 0.0420(5) Uani 1 1 d . . . . .
H62A H 0.437752 0.141510 0.722826 0.063 Uiso 1 1 calc GR . . . .
H62B H 0.247589 0.113311 0.744320 0.063 Uiso 1 1 calc GR . . . .
H62C H 0.397279 0.060080 0.786354 0.063 Uiso 1 1 calc GR . . . .

loop_
_atom_site_aniso_label
_atom_site_aniso_U_11
_atom_site_aniso_U_22
_atom_site_aniso_U_33
_atom_site_aniso_U_23
_atom_site_aniso_U_13
_atom_site_aniso_U_12
Zn1 0.01483(13) 0.01538(13) 0.01620(13) -0.00157(10) 0.00018(10) 0.00129(10)
Zn2 0.01226(12) 0.01311(12) 0.01509(13) -0.00135(9) 0.00083(10) -0.00156(9)
O1 0.0165(6) 0.0159(5) 0.0251(6) 0.0011(5) 0.0021(5) 0.0007(4)
O2 0.0573(11) 0.0482(10) 0.0449(10) -0.0294(8) 0.0031(8) 0.0044(8)
O3 0.0153(5) 0.0150(5) 0.0211(6) -0.0050(4) 0.0011(5) -0.0020(4)
O4 0.0296(7) 0.0281(7) 0.0217(7) 0.0079(5) -0.0059(5) -0.0065(6)
O11 0.0208(6) 0.0264(7) 0.0316(7) 0.0044(6) 0.0095(5) 0.0030(5)
O33 0.0158(6) 0.0235(6) 0.0200(6) -0.0051(5) 0.0050(5) -0.0015(5)
N1 0.0168(7) 0.0158(6) 0.0135(6) -0.0015(5) -0.0003(5) 0.0003(5)
N2 0.0205(7) 0.0179(7) 0.0164(7) -0.0019(5) -0.0013(6) 0.0036(6)
N3 0.0152(6) 0.0126(6) 0.0140(6) -0.0015(5) -0.0004(5) -0.0006(5)
N4 0.0145(7) 0.0151(6) 0.0162(7) -0.0015(5) 0.0004(5) -0.0022(5)
N5 0.0528(13) 0.0422(11) 0.0399(12) -0.0021(9) 0.0079(10) -0.0025(9)
N6 0.0449(12) 0.0505(13) 0.0560(14) 0.0072(11) 0.0136(11) -0.0037(10)
N22 0.0185(7) 0.0174(6) 0.0149(7) -0.0028(5) 0.0001(5) -0.0024(5)
N44 0.0226(7) 0.0151(6) 0.0137(7) -0.0016(5) -0.0010(5) -0.0009(5)
C10 0.0215(8) 0.0163(7) 0.0131(7) -0.0021(6) -0.0014(6) -0.0001(6)
C11 0.0224(9) 0.0178(8) 0.0213(9) -0.0012(6) 0.0003(7) 0.0001(6)
C12 0.0255(9) 0.0240(9) 0.0281(10) 0.0012(7) 0.0029(8) -0.0039(7)
C13 0.0385(11) 0.0184(8) 0.0316(11) 0.0042(7) 0.0035(9) -0.0052(8)
C14 0.0359(11) 0.0160(8) 0.0267(10) 0.0025(7) 0.0010(8) 0.0031(7)
C15 0.0261(9) 0.0166(7) 0.0169(8) -0.0013(6) -0.0009(7) 0.0022(6)
C16 0.0267(9) 0.0183(8) 0.0222(9) -0.0007(7) -0.0003(7) 0.0081(7)
C17 0.0198(8) 0.0233(8) 0.0201(9) -0.0007(7) 0.0011(7) 0.0055(7)
C18 0.0188(8) 0.0163(7) 0.0134(7) -0.0015(6) -0.0003(6) 0.0018(6)
C19 0.0163(8) 0.0194(8) 0.0177(8) -0.0002(6) -0.0008(6) 0.0005(6)
C21 0.0277(9) 0.0212(8) 0.0164(8) 0.0006(6) -0.0020(7) -0.0074(7)
C22 0.0229(9) 0.0263(9) 0.0176(8) -0.0005(7) -0.0011(7) -0.0092(7)
C23 0.0480(12) 0.0201(8) 0.0180(9) 0.0006(7) 0.0009(8) -0.0089(8)
C24 0.0448(12) 0.0237(9) 0.0192(9) -0.0026(7) 0.0023(8) -0.0156(8)
C25 0.0251(9) 0.0276(9) 0.0170(8) -0.0006(7) -0.0027(7) -0.0039(7)
C26 0.0464(13) 0.0341(10) 0.0208(9) -0.0068(8) -0.0026(9) -0.0162(9)
C30 0.0190(8) 0.0120(7) 0.0133(7) -0.0003(6) -0.0021(6) 0.0000(6)
C31 0.0196(8) 0.0161(7) 0.0210(8) -0.0031(6) 0.0011(7) -0.0025(6)
C32 0.0240(9) 0.0205(8) 0.0244(9) -0.0055(7) 0.0020(7) 0.0019(7)
C33 0.0322(10) 0.0163(8) 0.0253(9) -0.0081(7) -0.0021(8) 0.0023(7)
C34 0.0290(9) 0.0131(7) 0.0267(9) -0.0047(7) -0.0038(7) -0.0034(7)
C35 0.0222(8) 0.0130(7) 0.0188(8) -0.0009(6) -0.0037(7) -0.0022(6)
C36 0.0215(9) 0.0178(8) 0.0302(10) -0.0026(7) -0.0007(7) -0.0083(7)
C37 0.0155(8) 0.0201(8) 0.0260(9) -0.0028(7) 0.0028(7) -0.0045(6)
C38 0.0151(7) 0.0144(7) 0.0143(7) -0.0005(6) -0.0001(6) -0.0020(6)
C39 0.0148(7) 0.0159(7) 0.0126(7) -0.0007(6) -0.0004(6) -0.0004(6)
C41 0.0225(8) 0.0148(7) 0.0167(8) -0.0018(6) -0.0020(6) -0.0021(6)
C42 0.0233(8) 0.0149(7) 0.0186(8) -0.0013(6) -0.0022(7) 0.0001(6)
C43 0.0290(9) 0.0161(7) 0.0188(8) -0.0030(6) -0.0039(7) -0.0020(7)
C44 0.0261(9) 0.0146(7) 0.0181(8) -0.0031(6) -0.0009(7) -0.0002(6)
C45 0.0262(9) 0.0204(8) 0.0168(8) 0.0006(6) -0.0049(7) -0.0026(7)
C46 0.0234(9) 0.0290(9) 0.0186(9) 0.0039(7) -0.0025(7) -0.0044(7)
C51 0.0252(10) 0.0397(11) 0.0318(11) -0.0114(9) 0.0060(8) -0.0053(8)
C52 0.0292(12) 0.0626(16) 0.0500(15) 0.0064(12) -0.0043(11) 0.0026(11)
C61 0.0227(10) 0.0454(13) 0.0381(12) 0.0146(10) 0.0062(9) 0.0012(9)
C62 0.0279(11) 0.0566(14) 0.0398(13) 0.0047(11) -0.0017(9) 0.0034(10)

loop_
_atom_type_symbol
_atom_type_description
_atom_type_scat_dispersion_real
_atom_type_scat_dispersion_imag
_atom_type_scat_source
C C 0.0033 0.0016 'International Tables Vol C Tables 4.2.6.8 and 6.1.1.4'
H H 0.0000 0.0000 'International Tables Vol C Tables 4.2.6.8 and 6.1.1.4'
N N 0.0061 0.0033 'International Tables Vol C Tables 4.2.6.8 and 6.1.1.4'
O O 0.0106 0.0060 'International Tables Vol C Tables 4.2.6.8 and 6.1.1.4'
Zn Zn 0.2839 1.4301 'International Tables Vol C Tables 4.2.6.8 and 6.1.1.4'

loop_
_geom_angle_atom_site_label_1
_geom_angle_atom_site_label_2
_geom_angle_atom_site_label_3
_geom_angle
_geom_angle_site_symmetry_1
_geom_angle_site_symmetry_3
_geom_angle_publ_flag
O1 Zn1 O1 180.0 . 2_666 ?
O1 Zn1 N1 101.68(5) . 2_666 ?
O1 Zn1 N1 78.32(5) 2_666 2_666 ?
O1 Zn1 N1 78.32(5) . . ?
O1 Zn1 N1 101.68(5) 2_666 . ?
O1 Zn1 N2 89.54(5) . 2_666 ?
O1 Zn1 N2 90.46(5) . . ?
O1 Zn1 N2 90.46(5) 2_666 2_666 ?
O1 Zn1 N2 89.54(5) 2_666 . ?
N1 Zn1 N1 180.00(6) . 2_666 ?
N2 Zn1 N1 91.89(5) 2_666 2_666 ?
N2 Zn1 N1 88.11(5) 2_666 . ?
N2 Zn1 N1 91.89(5) . . ?
N2 Zn1 N1 88.11(5) . 2_666 ?
N2 Zn1 N2 180.0 2_666 . ?
O3 Zn2 O3 180.00(3) . 2_557 ?
O3 Zn2 N3 76.56(5) 2_557 2_557 ?
O3 Zn2 N3 103.44(5) . 2_557 ?
O3 Zn2 N3 103.43(5) 2_557 . ?
O3 Zn2 N3 76.57(5) . . ?
O3 Zn2 N4 91.75(5) . . ?
O3 Zn2 N4 88.25(5) . 2_557 ?
O3 Zn2 N4 91.75(5) 2_557 2_557 ?
O3 Zn2 N4 88.25(5) 2_557 . ?
N3 Zn2 N3 180.0 . 2_557 ?
N4 Zn2 N3 93.62(5) 2_557 2_557 ?
N4 Zn2 N3 93.62(5) . . ?
N4 Zn2 N3 86.38(5) . 2_557 ?
N4 Zn2 N3 86.38(5) 2_557 . ?
N4 Zn2 N4 180.00(4) . 2_557 ?
C19 O1 Zn1 116.86(10) . . ?
C39 O3 Zn2 119.15(10) . . ?
C10 N1 Zn1 132.37(11) . . ?
C18 N1 Zn1 109.30(10) . . ?
C18 N1 C10 118.24(14) . . ?
C21 N2 Zn1 114.18(10) . . ?
C21 N2 C24 109.16(14) . . ?
C24 N2 Zn1 116.72(11) . . ?
C30 N3 Zn2 131.06(11) . . ?
C38 N3 Zn2 110.50(10) . . ?
C38 N3 C30 118.42(13) . . ?
C41 N4 Zn2 113.50(10) . . ?
C41 N4 C44 109.59(13) . . ?
C44 N4 Zn2 113.83(10) . . ?
C22 N22 C25 111.02(13) . . ?
C23 N22 C22 108.69(14) . . ?
C23 N22 C25 110.08(14) . . ?
C42 N44 C43 108.15(13) . . ?
C42 N44 C45 112.53(13) . . ?
C43 N44 C45 112.21(13) . . ?
N1 C10 C11 119.46(15) . . ?
N1 C10 C15 121.15(15) . . ?
C11 C10 C15 119.36(15) . . ?
C12 C11 C10 119.57(16) . . ?
C11 C12 C13 121.06(18) . . ?
C14 C13 C12 120.33(17) . . ?
C13 C14 C15 120.44(17) . . ?
C14 C15 C10 119.20(17) . . ?
C16 C15 C10 118.24(15) . . ?
C16 C15 C14 122.53(16) . . ?
C17 C16 C15 119.71(16) . . ?
C16 C17 C18 118.70(16) . . ?
N1 C18 C17 123.81(15) . . ?
N1 C18 C19 116.49(14) . . ?
C17 C18 C19 119.70(15) . . ?
O1 C19 C18 117.08(15) . . ?
O11 C19 O1 125.55(16) . . ?
O11 C19 C18 117.32(15) . . ?
N2 C21 C22 112.74(14) . . ?
N22 C22 C21 111.10(14) . . ?
N22 C23 C24 111.18(15) . . ?
N2 C24 C23 112.87(16) . . ?
N22 C25 C26 114.27(15) . . ?
O2 C26 C25 109.81(16) . . ?
N3 C30 C31 119.09(14) . . ?
N3 C30 C35 121.28(15) . . ?
C31 C30 C35 119.63(14) . . ?
C32 C31 C30 119.66(15) . . ?
C31 C32 C33 121.13(17) . . ?
C34 C33 C32 120.05(16) . . ?
C33 C34 C35 120.89(16) . . ?
C34 C35 C30 118.61(16) . . ?
C36 C35 C30 118.01(15) . . ?
C36 C35 C34 123.38(15) . . ?
C37 C36 C35 119.97(15) . . ?
C36 C37 C38 118.89(16) . . ?
N3 C38 C37 123.35(15) . . ?
N3 C38 C39 116.85(13) . . ?
C37 C38 C39 119.76(14) . . ?
O3 C39 C38 116.56(14) . . ?
O33 C39 O3 124.94(15) . . ?
O33 C39 C38 118.47(14) . . ?
N4 C41 C42 113.56(13) . . ?
N44 C42 C41 109.72(13) . . ?
N44 C43 C44 109.79(13) . . ?
N4 C44 C43 112.65(14) . . ?
N44 C45 C46 111.92(14) . . ?
O4 C46 C45 107.44(14) . . ?
N5 C51 C52 178.9(3) . . ?
N6 C61 C62 179.8(3) . . ?

loop_
_geom_bond_atom_site_label_1
_geom_bond_atom_site_label_2
_geom_bond_distance
_geom_bond_site_symmetry_2
_geom_bond_publ_flag
Zn1 O1 2.0391(12) . ?
Zn1 O1 2.0391(12) 2_666 ?
Zn1 N1 2.2347(13) 2_666 ?
Zn1 N1 2.2346(13) . ?
Zn1 N2 2.2213(14) 2_666 ?
Zn1 N2 2.2214(14) . ?
Zn2 O3 2.0701(12) 2_557 ?
Zn2 O3 2.0701(12) . ?
Zn2 N3 2.2629(13) 2_557 ?
Zn2 N3 2.2629(13) . ?
Zn2 N4 2.2044(14) 2_557 ?
Zn2 N4 2.2044(14) . ?
O1 C19 1.265(2) . ?
O2 C26 1.416(3) . ?
O3 C39 1.2725(19) . ?
O4 C46 1.411(2) . ?
O11 C19 1.240(2) . ?
O33 C39 1.2386(19) . ?
N1 C10 1.379(2) . ?
N1 C18 1.319(2) . ?
N2 C21 1.468(2) . ?
N2 C24 1.474(2) . ?
N3 C30 1.380(2) . ?
N3 C38 1.323(2) . ?
N4 C41 1.477(2) . ?
N4 C44 1.482(2) . ?
N5 C51 1.135(3) . ?
N6 C61 1.134(3) . ?
N22 C22 1.460(2) . ?
N22 C23 1.458(2) . ?
N22 C25 1.464(2) . ?
N44 C42 1.457(2) . ?
N44 C43 1.459(2) . ?
N44 C45 1.463(2) . ?
C10 C11 1.415(2) . ?
C10 C15 1.417(2) . ?
C11 C12 1.369(2) . ?
C12 C13 1.411(3) . ?
C13 C14 1.356(3) . ?
C14 C15 1.416(2) . ?
C15 C16 1.410(3) . ?
C16 C17 1.361(2) . ?
C17 C18 1.409(2) . ?
C18 C19 1.520(2) . ?
C21 C22 1.516(2) . ?
C23 C24 1.522(3) . ?
C25 C26 1.507(3) . ?
C30 C31 1.411(2) . ?
C30 C35 1.419(2) . ?
C31 C32 1.371(2) . ?
C32 C33 1.406(2) . ?
C33 C34 1.360(3) . ?
C34 C35 1.417(2) . ?
C35 C36 1.408(2) . ?
C36 C37 1.362(2) . ?
C37 C38 1.410(2) . ?
C38 C39 1.521(2) . ?
C41 C42 1.518(2) . ?
C43 C44 1.516(2) . ?
C45 C46 1.516(2) . ?
C51 C52 1.450(3) . ?
C61 C62 1.444(4) . ?

loop_
_geom_hbond_atom_site_label_D
_geom_hbond_atom_site_label_H
_geom_hbond_atom_site_label_A
_geom_hbond_distance_DH
_geom_hbond_distance_HA
_geom_hbond_distance_DA
_geom_hbond_angle_DHA
_geom_hbond_site_symmetry_A
_geom_hbond_publ_flag
O4 H4 O11 0.86(3) 1.85(3) 2.6823(18) 165(2) . yes
N2 H2A O4 0.82(2) 2.25(2) 3.057(2) 171(2) 1_655 yes
